data_4333658
loop_
_publ_author_name
'Srinivasa Thimmaiah'
'Gordon J. Miller'

_publ_section_title
;
 rhombohedrally Distorted \g-Au5-xZn8+y Phases in the Au-Zn System
;
_journal_name_full 'Inorganic Chemistry'
_journal_page_first 1328
_journal_page_last 1337
_journal_paper_doi 10.1021/ic301933a
_journal_volume 52
_journal_year 2013
_chemical_formula_moiety Au4.84Zn7.85
_chemical_formula_sum 'Au4.84 Zn7.85'
_chemical_formula_weight 1465.71
_chemical_name_common Au4.84Zn7.85
_chemical_name_systematic
; 
 ? 
;
_space_group_IT_number 160
_symmetry_cell_setting hexagonal
_symmetry_space_group_name_Hall 'R 3 -2"'
_symmetry_space_group_name_H-M 'R 3 m :H'
_atom_sites_solution_hydrogens none
_atom_sites_solution_primary direct
_atom_sites_solution_secondary difmap
_audit_creation_method SHELXL-97
_cell_angle_alpha 90.00
_cell_angle_beta 90.00
_cell_angle_gamma 120.00
_cell_formula_units_Z 6
_cell_length_a 13.1366(6)
_cell_length_b 13.1366(6)
_cell_length_c 8.1030(4)
_cell_measurement_reflns_used 999
_cell_measurement_temperature 293(2)
_cell_measurement_theta_max 28.22
_cell_measurement_theta_min 3.09
_cell_volume 1211.00(10)
_computing_cell_refinement 'Bruker SAINT'
_computing_data_collection 'Bruker SMART'
_computing_data_reduction 'Bruker SAINT'
_computing_molecular_graphics 'Diamond V3.2i'
_computing_publication_material 'Bruker SHELXTL'
_computing_structure_refinement 'SHELXL-97 (Sheldrick, 2008)'
_computing_structure_solution 'SHELXS-97 (Sheldrick, 2008)'
_diffrn_ambient_temperature 293(2)
_diffrn_measured_fraction_theta_full 0.971
_diffrn_measured_fraction_theta_max 0.971
_diffrn_measurement_device_type 'Bruker SMART APEX CCD'
_diffrn_measurement_method '\f and \w scans'
_diffrn_radiation_monochromator graphite
_diffrn_radiation_source 'fine-focus sealed tube'
_diffrn_radiation_type MoK\a
_diffrn_radiation_wavelength 0.71073
_diffrn_reflns_av_R_equivalents 0.0505
_diffrn_reflns_av_sigmaI/netI 0.0405
_diffrn_reflns_limit_h_max 17
_diffrn_reflns_limit_h_min -17
_diffrn_reflns_limit_k_max 17
_diffrn_reflns_limit_k_min -16
_diffrn_reflns_limit_l_max 10
_diffrn_reflns_limit_l_min -10
_diffrn_reflns_number 3525
_diffrn_reflns_theta_full 28.22
_diffrn_reflns_theta_max 28.22
_diffrn_reflns_theta_min 3.09
_exptl_absorpt_coefficient_mu 110.239
_exptl_absorpt_correction_T_max 0.18861
_exptl_absorpt_correction_T_min 0.10545
_exptl_absorpt_correction_type numerical
_exptl_absorpt_process_details 'numerical absorption correction using SADABS'
_exptl_crystal_colour shilver
_exptl_crystal_density_diffrn 12.059
_exptl_crystal_description irregular
_exptl_crystal_F_000 3705
_exptl_crystal_size_max 0.10
_exptl_crystal_size_mid 0.06
_exptl_crystal_size_min 0.04
_refine_diff_density_max 4.677
_refine_diff_density_min -4.454
_refine_diff_density_rms 0.754
_refine_ls_abs_structure_details 'Flack H D (1983), Acta Cryst. A39, 876-881'
_refine_ls_abs_structure_Flack 0.45(8)
_refine_ls_extinction_coef 0.000025(11)
_refine_ls_extinction_expression Fc^*^=kFc[1+0.001xFc^2^\l^3^/sin(2\q)]^-1/4^
_refine_ls_extinction_method SHELXL
_refine_ls_goodness_of_fit_ref 1.228
_refine_ls_hydrogen_treatment none
_refine_ls_matrix_type full
_refine_ls_number_parameters 58
_refine_ls_number_reflns 718
_refine_ls_number_restraints 1
_refine_ls_restrained_S_all 1.227
_refine_ls_R_factor_all 0.0758
_refine_ls_R_factor_gt 0.0694
_refine_ls_shift/su_max 0.000
_refine_ls_shift/su_mean 0.000
_refine_ls_structure_factor_coef Fsqd
_refine_ls_weighting_details 'calc w=1/[\s^2^(Fo^2^)+(0.0010P)^2^+842.9880P] where P=(Fo^2^+2Fc^2^)/3'
_refine_ls_weighting_scheme calc
_refine_ls_wR_factor_gt 0.1318
_refine_ls_wR_factor_ref 0.1357
_reflns_number_gt 659
_reflns_number_total 718
_reflns_threshold_expression >2sigma(I)
_cod_data_source_file ic301933a_si_002_2.cif
_cod_data_source_block Au4.84Zn7.85
_cod_original_cell_volume 1210.99(10)
_cod_original_sg_symbol_H-M 'R 3 m'
_cod_database_code 4333658

loop_
_symmetry_equiv_pos_as_xyz
'x, y, z'
'-y, x-y, z'
'-x+y, -x, z'
'-y, -x, z'
'-x+y, y, z'
'x, x-y, z'
'x+2/3, y+1/3, z+1/3'
'-y+2/3, x-y+1/3, z+1/3'
'-x+y+2/3, -x+1/3, z+1/3'
'-y+2/3, -x+1/3, z+1/3'
'-x+y+2/3, y+1/3, z+1/3'
'x+2/3, x-y+1/3, z+1/3'
'x+1/3, y+2/3, z+2/3'
'-y+1/3, x-y+2/3, z+2/3'
'-x+y+1/3, -x+2/3, z+2/3'
'-y+1/3, -x+2/3, z+2/3'
'-x+y+1/3, y+2/3, z+2/3'
'x+1/3, x-y+2/3, z+2/3'

loop_
_atom_site_label
_atom_site_type_symbol
_atom_site_fract_x
_atom_site_fract_y
_atom_site_fract_z
_atom_site_U_iso_or_equiv
_atom_site_adp_type
_atom_site_occupancy
_atom_site_symmetry_multiplicity
_atom_site_calc_flag
_atom_site_refinement_flags
Zn1 Zn 0.0000 0.0000 0.166(3) 0.048(5) Uani 1 6 d S
Zn2 Zn 0.4198(3) 0.5802(3) 0.6071(7) 0.020(2) Uani 0.94(2) 2 d SP
Au2 Au 0.4198(3) 0.5802(3) 0.6071(7) 0.020(2) Uani 0.06(2) 2 d SP
Zn3 Zn 0.0000 0.0000 0.7208(8) 0.035(2) Uani 0.22(5) 6 d SP
Au3 Au 0.0000 0.0000 0.7208(8) 0.035(2) Uani 0.78(5) 6 d SP
Au4 Au 0.54456(14) 0.45544(14) 0.4674(3) 0.0235(9) Uani 0.89(2) 2 d SP
Zn5 Zn 0.5520(2) 0.4480(2) 0.1073(7) 0.018(2) Uiso 0.85(3) 2 d SP
Au5 Au 0.5520(2) 0.4480(2) 0.1073(7) 0.018(2) Uiso 0.15(3) 2 d SP
Au6 Au 0.45060(13) 0.54940(13) 0.9263(4) 0.0332(11) Uani 0.91(2) 2 d SP
Zn7 Zn 0.5854(3) 0.4146(3) 0.7949(8) 0.042(2) Uani 0.68(3) 2 d SP
Au7 Au 0.5854(3) 0.4146(3) 0.7949(8) 0.042(2) Uani 0.32(3) 2 d SP
Zn8 Zn 0.45335(17) 0.54665(17) 0.2863(5) 0.0363(17) Uani 0.36(3) 2 d SP
Au8 Au 0.45335(17) 0.54665(17) 0.2863(5) 0.0363(17) Uani 0.64(3) 2 d SP
Zn9 Zn 0.3060(5) 0.3385(6) 0.0506(14) 0.043(2) Uani 1 1 d .

loop_
_atom_site_aniso_label
_atom_site_aniso_U_11
_atom_site_aniso_U_22
_atom_site_aniso_U_33
_atom_site_aniso_U_23
_atom_site_aniso_U_13
_atom_site_aniso_U_12
Zn1 0.017(3) 0.017(3) 0.109(17) 0.000 0.000 0.0084(17)
Zn2 0.032(3) 0.032(3) 0.004(3) -0.0035(11) 0.0035(11) 0.023(3)
Au2 0.032(3) 0.032(3) 0.004(3) -0.0035(11) 0.0035(11) 0.023(3)
Zn3 0.034(2) 0.034(2) 0.036(4) 0.000 0.000 0.0171(12)
Au3 0.034(2) 0.034(2) 0.036(4) 0.000 0.000 0.0171(12)
Au4 0.0233(12) 0.0233(12) 0.0223(15) 0.0054(6) -0.0054(6) 0.0104(14)
Au6 0.0247(14) 0.0247(14) 0.051(2) 0.0009(9) -0.0009(9) 0.0131(14)
Zn7 0.033(2) 0.033(2) 0.036(3) 0.0120(14) -0.0120(14) -0.001(2)
Au7 0.033(2) 0.033(2) 0.036(3) 0.0120(14) -0.0120(14) -0.001(2)
Zn8 0.051(2) 0.051(2) 0.031(2) 0.0004(7) -0.0004(7) 0.043(2)
Au8 0.051(2) 0.051(2) 0.031(2) 0.0004(7) -0.0004(7) 0.043(2)
Zn9 0.024(3) 0.021(3) 0.088(6) 0.024(3) 0.020(4) 0.014(3)

loop_
_atom_type_symbol
_atom_type_description
_atom_type_scat_dispersion_real
_atom_type_scat_dispersion_imag
_atom_type_scat_source
Zn Zn 0.2839 1.4301 'International Tables Vol C Tables 4.2.6.8 and 6.1.1.4'
Au Au -2.0133 8.8022 'International Tables Vol C Tables 4.2.6.8 and 6.1.1.4'

loop_
_geom_angle_atom_site_label_1
_geom_angle_atom_site_label_2
_geom_angle_atom_site_label_3
_geom_angle
_geom_angle_site_symmetry_1
_geom_angle_site_symmetry_3
Au2 Zn1 Zn2 0.0(3) 7_444 7_444
Au2 Zn1 Au2 78.7(6) 7_444 9_454
Zn2 Zn1 Au2 78.7(6) 7_444 9_454
Au2 Zn1 Zn2 78.7(6) 7_444 9_454
Zn2 Zn1 Zn2 78.7(6) 7_444 9_454
Au2 Zn1 Zn2 0.0(4) 9_454 9_454
Au2 Zn1 Zn2 78.7(6) 7_444 8_554
Zn2 Zn1 Zn2 78.7(6) 7_444 8_554
Au2 Zn1 Zn2 78.7(6) 9_454 8_554
Zn2 Zn1 Zn2 78.7(6) 9_454 8_554
Au2 Zn1 Au2 78.7(6) 7_444 8_554
Zn2 Zn1 Au2 78.7(6) 7_444 8_554
Au2 Zn1 Au2 78.7(6) 9_454 8_554
Zn2 Zn1 Au2 78.7(6) 9_454 8_554
Zn2 Zn1 Au2 0.00(18) 8_554 8_554
Au2 Zn1 Au6 122.5(4) 7_444 8_554
Zn2 Zn1 Au6 122.5(4) 7_444 8_554
Au2 Zn1 Au6 122.5(4) 9_454 8_554
Zn2 Zn1 Au6 122.5(4) 9_454 8_554
Zn2 Zn1 Au6 58.7(2) 8_554 8_554
Au2 Zn1 Au6 58.7(2) 8_554 8_554
Au2 Zn1 Au6 122.5(4) 7_444 9_454
Zn2 Zn1 Au6 122.5(4) 7_444 9_454
Au2 Zn1 Au6 58.7(2) 9_454 9_454
Zn2 Zn1 Au6 58.7(2) 9_454 9_454
Zn2 Zn1 Au6 122.5(4) 8_554 9_454
Au2 Zn1 Au6 122.5(4) 8_554 9_454
Au6 Zn1 Au6 112.9(4) 8_554 9_454
Au2 Zn1 Au6 58.7(2) 7_444 7_444
Zn2 Zn1 Au6 58.7(2) 7_444 7_444
Au2 Zn1 Au6 122.5(4) 9_454 7_444
Zn2 Zn1 Au6 122.5(4) 9_454 7_444
Zn2 Zn1 Au6 122.5(4) 8_554 7_444
Au2 Zn1 Au6 122.5(4) 8_554 7_444
Au6 Zn1 Au6 112.9(4) 8_554 7_444
Au6 Zn1 Au6 112.9(4) 9_454 7_444
Au2 Zn1 Au4 131.7(9) 7_444 13_444
Zn2 Zn1 Au4 131.7(9) 7_444 13_444
Au2 Zn1 Au4 64.6(2) 9_454 13_444
Zn2 Zn1 Au4 64.6(2) 9_454 13_444
Zn2 Zn1 Au4 64.6(2) 8_554 13_444
Au2 Zn1 Au4 64.6(2) 8_554 13_444
Au6 Zn1 Au4 63.04(5) 8_554 13_444
Au6 Zn1 Au4 63.04(5) 9_454 13_444
Au6 Zn1 Au4 169.6(10) 7_444 13_444
Au2 Zn1 Au4 64.6(2) 7_444 14_544
Zn2 Zn1 Au4 64.6(2) 7_444 14_544
Au2 Zn1 Au4 64.6(2) 9_454 14_544
Zn2 Zn1 Au4 64.6(2) 9_454 14_544
Zn2 Zn1 Au4 131.7(9) 8_554 14_544
Au2 Zn1 Au4 131.7(9) 8_554 14_544
Au6 Zn1 Au4 169.6(10) 8_554 14_544
Au6 Zn1 Au4 63.04(5) 9_454 14_544
Au6 Zn1 Au4 63.04(5) 7_444 14_544
Au4 Zn1 Au4 119.13(16) 13_444 14_544
Au2 Zn1 Au4 64.6(2) 7_444 15_554
Zn2 Zn1 Au4 64.6(2) 7_444 15_554
Au2 Zn1 Au4 131.7(9) 9_454 15_554
Zn2 Zn1 Au4 131.7(9) 9_454 15_554
Zn2 Zn1 Au4 64.6(2) 8_554 15_554
Au2 Zn1 Au4 64.6(2) 8_554 15_554
Au6 Zn1 Au4 63.04(5) 8_554 15_554
Au6 Zn1 Au4 169.6(10) 9_454 15_554
Au6 Zn1 Au4 63.04(5) 7_444 15_554
Au4 Zn1 Au4 119.13(16) 13_444 15_554
Au4 Zn1 Au4 119.13(16) 14_544 15_554
Au3 Zn2 Zn3 0.0 13_554 13_554
Au3 Zn2 Au6 147.3(3) 13_554 .
Zn3 Zn2 Au6 147.3(3) 13_554 .
Au3 Zn2 Zn1 85.1(4) 13_554 13
Zn3 Zn2 Zn1 85.1(4) 13_554 13
Au6 Zn2 Zn1 62.2(4) . 13
Au3 Zn2 Zn8 64.23(18) 13_554 .
Zn3 Zn2 Zn8 64.23(18) 13_554 .
Au6 Zn2 Zn8 148.5(3) . .
Zn1 Zn2 Zn8 149.3(5) 13 .
Au3 Zn2 Au5 59.00(16) 13_554 8
Zn3 Zn2 Au5 59.00(16) 13_554 8
Au6 Zn2 Au5 122.94(16) . 8
Zn1 Zn2 Au5 99.2(3) 13 8
Zn8 Zn2 Au5 65.92(15) . 8
Au3 Zn2 Zn5 59.00(16) 13_554 8
Zn3 Zn2 Zn5 59.00(16) 13_554 8
Au6 Zn2 Zn5 122.94(16) . 8
Zn1 Zn2 Zn5 99.2(3) 13 8
Zn8 Zn2 Zn5 65.92(15) . 8
Au5 Zn2 Zn5 0.0(4) 8 8
Au3 Zn2 Au5 59.00(15) 13_554 9_565
Zn3 Zn2 Au5 59.00(15) 13_554 9_565
Au6 Zn2 Au5 122.94(16) . 9_565
Zn1 Zn2 Au5 99.2(3) 13 9_565
Zn8 Zn2 Au5 65.92(15) . 9_565
Au5 Zn2 Au5 112.7(3) 8 9_565
Zn5 Zn2 Au5 112.7(3) 8 9_565
Au3 Zn2 Zn5 59.00(15) 13_554 9_565
Zn3 Zn2 Zn5 59.00(15) 13_554 9_565
Au6 Zn2 Zn5 122.94(16) . 9_565
Zn1 Zn2 Zn5 99.2(3) 13 9_565
Zn8 Zn2 Zn5 65.92(15) . 9_565
Au5 Zn2 Zn5 112.7(3) 8 9_565
Zn5 Zn2 Zn5 112.7(3) 8 9_565
Au5 Zn2 Zn5 0.0(2) 9_565 9_565
Au3 Zn2 Zn9 136.5(2) 13_554 18
Zn3 Zn2 Zn9 136.5(2) 13_554 18
Au6 Zn2 Zn9 60.5(2) . 18
Zn1 Zn2 Zn9 106.3(4) 13 18
Zn8 Zn2 Zn9 96.8(3) . 18
Au5 Zn2 Zn9 150.8(3) 8 18
Zn5 Zn2 Zn9 150.8(3) 8 18
Au5 Zn2 Zn9 77.6(2) 9_565 18
Zn5 Zn2 Zn9 77.6(2) 9_565 18
Au3 Zn2 Zn9 136.5(2) 13_554 15
Zn3 Zn2 Zn9 136.5(2) 13_554 15
Au6 Zn2 Zn9 60.5(2) . 15
Zn1 Zn2 Zn9 106.3(4) 13 15
Zn8 Zn2 Zn9 96.8(3) . 15
Au5 Zn2 Zn9 77.6(2) 8 15
Zn5 Zn2 Zn9 77.6(2) 8 15
Au5 Zn2 Zn9 150.8(3) 9_565 15
Zn5 Zn2 Zn9 150.8(3) 9_565 15
Zn9 Zn2 Zn9 81.6(3) 18 15
Au5 Zn3 Zn5 0.0(3) 13_445 13_445
Au5 Zn3 Au5 117.40(11) 13_445 15
Zn5 Zn3 Au5 117.40(11) 13_445 15
Au5 Zn3 Zn5 117.40(11) 13_445 15
Zn5 Zn3 Zn5 117.40(11) 13_445 15
Au5 Zn3 Zn5 0.0(2) 15 15
Au5 Zn3 Au5 117.40(11) 13_445 14_545
Zn5 Zn3 Au5 117.40(11) 13_445 14_545
Au5 Zn3 Au5 117.39(11) 15 14_545
Zn5 Zn3 Au5 117.39(11) 15 14_545
Au5 Zn3 Zn5 117.40(11) 13_445 14_545
Zn5 Zn3 Zn5 117.40(11) 13_445 14_545
Au5 Zn3 Zn5 117.39(11) 15 14_545
Zn5 Zn3 Zn5 117.39(11) 15 14_545
Au5 Zn3 Zn5 0.00(13) 14_545 14_545
Au5 Zn3 Zn2 128.5(3) 13_445 7_445
Zn5 Zn3 Zn2 128.5(3) 13_445 7_445
Au5 Zn3 Zn2 61.62(12) 15 7_445
Zn5 Zn3 Zn2 61.62(12) 15 7_445
Au5 Zn3 Zn2 61.62(12) 14_545 7_445
Zn5 Zn3 Zn2 61.62(12) 14_545 7_445
Au5 Zn3 Au2 128.5(3) 13_445 7_445
Zn5 Zn3 Au2 128.5(3) 13_445 7_445
Au5 Zn3 Au2 61.62(12) 15 7_445
Zn5 Zn3 Au2 61.62(12) 15 7_445
Au5 Zn3 Au2 61.62(12) 14_545 7_445
Zn5 Zn3 Au2 61.62(12) 14_545 7_445
Zn2 Zn3 Au2 0.00(12) 7_445 7_445
Au5 Zn3 Au2 61.62(12) 13_445 8
Zn5 Zn3 Au2 61.62(12) 13_445 8
Au5 Zn3 Au2 61.62(12) 15 8
Zn5 Zn3 Au2 61.62(12) 15 8
Au5 Zn3 Au2 128.5(3) 14_545 8
Zn5 Zn3 Au2 128.5(3) 14_545 8
Zn2 Zn3 Au2 79.9(2) 7_445 8
Au2 Zn3 Au2 79.9(2) 7_445 8
Au5 Zn3 Zn2 61.62(12) 13_445 8
Zn5 Zn3 Zn2 61.62(12) 13_445 8
Au5 Zn3 Zn2 61.62(12) 15 8
Zn5 Zn3 Zn2 61.62(12) 15 8
Au5 Zn3 Zn2 128.5(3) 14_545 8
Zn5 Zn3 Zn2 128.5(3) 14_545 8
Zn2 Zn3 Zn2 79.9(2) 7_445 8
Au2 Zn3 Zn2 79.9(2) 7_445 8
Au2 Zn3 Zn2 0.0(2) 8 8
Au5 Zn3 Zn2 61.62(12) 13_445 9_455
Zn5 Zn3 Zn2 61.62(12) 13_445 9_455
Au5 Zn3 Zn2 128.5(3) 15 9_455
Zn5 Zn3 Zn2 128.5(3) 15 9_455
Au5 Zn3 Zn2 61.62(12) 14_545 9_455
Zn5 Zn3 Zn2 61.62(12) 14_545 9_455
Zn2 Zn3 Zn2 79.9(2) 7_445 9_455
Au2 Zn3 Zn2 79.9(2) 7_445 9_455
Au2 Zn3 Zn2 79.9(2) 8 9_455
Zn2 Zn3 Zn2 79.9(2) 8 9_455
Au5 Zn3 Au2 61.62(12) 13_445 9_455
Zn5 Zn3 Au2 61.62(12) 13_445 9_455
Au5 Zn3 Au2 128.5(3) 15 9_455
Zn5 Zn3 Au2 128.5(3) 15 9_455
Au5 Zn3 Au2 61.62(12) 14_545 9_455
Zn5 Zn3 Au2 61.62(12) 14_545 9_455
Zn2 Zn3 Au2 79.9(2) 7_445 9_455
Au2 Zn3 Au2 79.9(2) 7_445 9_455
Au2 Zn3 Au2 79.9(2) 8 9_455
Zn2 Zn3 Au2 79.9(2) 8 9_455
Zn2 Zn3 Au2 0.0(4) 9_455 9_455
Zn8 Au4 Zn9 68.43(15) . 8
Zn8 Au4 Zn9 68.43(15) . 11
Zn9 Au4 Zn9 136.3(3) 8 11
Zn8 Au4 Zn1 150.1(5) . 7
Zn9 Au4 Zn1 106.91(17) 8 7
Zn9 Au4 Zn1 106.91(17) 11 7
Zn8 Au4 Zn7 144.6(2) . .
Zn9 Au4 Zn7 109.4(2) 8 .
Zn9 Au4 Zn7 109.4(2) 11 .
Zn1 Au4 Zn7 65.3(5) 7 .
Zn8 Au4 Zn9 97.8(2) . 18
Zn9 Au4 Zn9 132.4(2) 8 18
Zn9 Au4 Zn9 60.77(13) 11 18
Zn1 Au4 Zn9 105.4(4) 7 18
Zn7 Au4 Zn9 56.2(2) . 18
Zn8 Au4 Zn9 97.8(2) . 15
Zn9 Au4 Zn9 60.77(13) 8 15
Zn9 Au4 Zn9 132.4(2) 11 15
Zn1 Au4 Zn9 105.4(4) 7 15
Zn7 Au4 Zn9 56.2(2) . 15
Zn9 Au4 Zn9 77.5(3) 18 15
Zn8 Au4 Au6 127.40(8) . 14_654
Zn9 Au4 Au6 163.88(17) 8 14_654
Zn9 Au4 Au6 59.05(15) 11 14_654
Zn1 Au4 Au6 58.18(19) 7 14_654
Zn7 Au4 Au6 60.39(11) . 14_654
Zn9 Au4 Au6 54.65(14) 18 14_654
Zn9 Au4 Au6 114.58(19) 15 14_654
Zn8 Au4 Au6 127.40(8) . 15_554
Zn9 Au4 Au6 59.05(15) 8 15_554
Zn9 Au4 Au6 163.88(17) 11 15_554
Zn1 Au4 Au6 58.18(19) 7 15_554
Zn7 Au4 Au6 60.39(11) . 15_554
Zn9 Au4 Au6 114.58(19) 18 15_554
Zn9 Au4 Au6 54.65(14) 15 15_554
Au6 Au4 Au6 105.20(16) 14_654 15_554
Au7 Zn5 Zn7 0.00(8) 1_554 1_554
Au7 Zn5 Au3 63.9(3) 1_554 7_554
Zn7 Zn5 Au3 63.9(3) 1_554 7_554
Au7 Zn5 Zn3 63.9(3) 1_554 7_554
Zn7 Zn5 Zn3 63.9(3) 1_554 7_554
Au3 Zn5 Zn3 0.0(3) 7_554 7_554
Au7 Zn5 Zn8 139.5(3) 1_554 .
Zn7 Zn5 Zn8 139.5(3) 1_554 .
Au3 Zn5 Zn8 156.5(3) 7_554 .
Zn3 Zn5 Zn8 156.5(3) 7_554 .
Au7 Zn5 Zn2 107.7(2) 1_554 14_654
Zn7 Zn5 Zn2 107.7(2) 1_554 14_654
Au3 Zn5 Zn2 59.37(17) 7_554 14_654
Zn3 Zn5 Zn2 59.37(17) 7_554 14_654
Zn8 Zn5 Zn2 103.47(19) . 14_654
Au7 Zn5 Au2 107.7(2) 1_554 14_654
Zn7 Zn5 Au2 107.7(2) 1_554 14_654
Au3 Zn5 Au2 59.37(17) 7_554 14_654
Zn3 Zn5 Au2 59.37(17) 7_554 14_654
Zn8 Zn5 Au2 103.47(19) . 14_654
Zn2 Zn5 Au2 0.0(3) 14_654 14_654
Au7 Zn5 Au2 107.7(2) 1_554 15_554
Zn7 Zn5 Au2 107.7(2) 1_554 15_554
Au3 Zn5 Au2 59.37(17) 7_554 15_554
Zn3 Zn5 Au2 59.37(17) 7_554 15_554
Zn8 Zn5 Au2 103.47(19) . 15_554
Zn2 Zn5 Au2 77.8(3) 14_654 15_554
Au2 Zn5 Au2 77.8(3) 14_654 15_554
Au7 Zn5 Zn2 107.7(2) 1_554 15_554
Zn7 Zn5 Zn2 107.7(2) 1_554 15_554
Au3 Zn5 Zn2 59.37(17) 7_554 15_554
Zn3 Zn5 Zn2 59.37(17) 7_554 15_554
Zn8 Zn5 Zn2 103.47(19) . 15_554
Zn2 Zn5 Zn2 77.8(3) 14_654 15_554
Au2 Zn5 Zn2 77.8(3) 14_654 15_554
Au2 Zn5 Zn2 0.00(8) 15_554 15_554
Au7 Zn5 Au6 74.2(2) 1_554 1_554
Zn7 Zn5 Au6 74.2(2) 1_554 1_554
Au3 Zn5 Au6 138.2(3) 7_554 1_554
Zn3 Zn5 Au6 138.2(3) 7_554 1_554
Zn8 Zn5 Au6 65.29(15) . 1_554
Zn2 Zn5 Au6 140.51(15) 14_654 1_554
Au2 Zn5 Au6 140.51(15) 14_654 1_554
Au2 Zn5 Au6 140.51(15) 15_554 1_554
Zn2 Zn5 Au6 140.51(15) 15_554 1_554
Au7 Zn5 Zn9 90.1(3) 1_554 4_665
Zn7 Zn5 Zn9 90.1(3) 1_554 4_665
Au3 Zn5 Zn9 120.86(19) 7_554 4_665
Zn3 Zn5 Zn9 120.86(19) 7_554 4_665
Zn8 Zn5 Zn9 68.2(2) . 4_665
Zn2 Zn5 Zn9 83.8(2) 14_654 4_665
Au2 Zn5 Zn9 83.8(2) 14_654 4_665
Au2 Zn5 Zn9 157.5(3) 15_554 4_665
Zn2 Zn5 Zn9 157.5(3) 15_554 4_665
Au6 Zn5 Zn9 56.76(17) 1_554 4_665
Zn9 Au6 Zn9 123.4(5) 4_666 1_556
Zn9 Au6 Zn2 116.1(3) 4_666 .
Zn9 Au6 Zn2 116.1(3) 1_556 .
Zn9 Au6 Au5 63.66(18) 4_666 1_556
Zn9 Au6 Au5 63.66(18) 1_556 1_556
Zn2 Au6 Au5 137.6(2) . 1_556
Zn9 Au6 Zn5 63.66(18) 4_666 1_556
Zn9 Au6 Zn5 63.66(18) 1_556 1_556
Zn2 Au6 Zn5 137.6(2) . 1_556
Au5 Au6 Zn5 0.0(2) 1_556 1_556
Zn9 Au6 Zn9 133.60(16) 4_666 15
Zn9 Au6 Zn9 62.24(10) 1_556 15
Zn2 Au6 Zn9 61.0(3) . 15
Au5 Au6 Zn9 88.1(2) 1_556 15
Zn5 Au6 Zn9 88.1(2) 1_556 15
Zn9 Au6 Zn9 62.24(10) 4_666 18
Zn9 Au6 Zn9 133.60(16) 1_556 18
Zn2 Au6 Zn9 61.0(3) . 18
Au5 Au6 Zn9 88.1(2) 1_556 18
Zn5 Au6 Zn9 88.1(2) 1_556 18
Zn9 Au6 Zn9 82.0(3) 15 18
Zn9 Au6 Zn1 112.2(2) 4_666 13
Zn9 Au6 Zn1 112.2(2) 1_556 13
Zn2 Au6 Zn1 59.1(5) . 13
Au5 Au6 Zn1 163.4(5) 1_556 13
Zn5 Au6 Zn1 163.4(5) 1_556 13
Zn9 Au6 Zn1 104.3(4) 15 13
Zn9 Au6 Zn1 104.3(4) 18 13
Zn9 Au6 Au7 57.8(2) 4_666 9_565
Zn9 Au6 Au7 116.5(3) 1_556 9_565
Zn2 Au6 Au7 112.99(15) . 9_565
Au5 Au6 Au7 101.92(19) 1_556 9_565
Zn5 Au6 Au7 101.92(19) 1_556 9_565
Zn9 Au6 Au7 168.1(2) 15 9_565
Zn9 Au6 Au7 104.37(18) 18 9_565
Zn1 Au6 Au7 64.7(4) 13 9_565
Zn9 Au6 Zn7 57.8(2) 4_666 9_565
Zn9 Au6 Zn7 116.5(3) 1_556 9_565
Zn2 Au6 Zn7 112.99(15) . 9_565
Au5 Au6 Zn7 101.92(19) 1_556 9_565
Zn5 Au6 Zn7 101.92(19) 1_556 9_565
Zn9 Au6 Zn7 168.1(2) 15 9_565
Zn9 Au6 Zn7 104.37(18) 18 9_565
Zn1 Au6 Zn7 64.7(4) 13 9_565
Au7 Au6 Zn7 0.0(3) 9_565 9_565
Zn9 Au6 Zn7 116.5(3) 4_666 8
Zn9 Au6 Zn7 57.8(2) 1_556 8
Zn2 Au6 Zn7 112.99(15) . 8
Au5 Au6 Zn7 101.92(19) 1_556 8
Zn5 Au6 Zn7 101.92(19) 1_556 8
Zn9 Au6 Zn7 104.37(18) 15 8
Zn9 Au6 Zn7 168.1(2) 18 8
Zn1 Au6 Zn7 64.7(4) 13 8
Au7 Au6 Zn7 67.6(3) 9_565 8
Zn7 Au6 Zn7 67.6(3) 9_565 8
Au5 Zn7 Zn5 0.00(13) 1_556 1_556
Au5 Zn7 Zn9 91.3(3) 1_556 15
Zn5 Zn7 Zn9 91.3(3) 1_556 15
Au5 Zn7 Zn9 91.3(3) 1_556 18
Zn5 Zn7 Zn9 91.3(3) 1_556 18
Zn9 Zn7 Zn9 84.3(4) 15 18
Au5 Zn7 Au8 66.53(16) 1_556 14_655
Zn5 Zn7 Au8 66.53(16) 1_556 14_655
Zn9 Zn7 Au8 144.6(4) 15 14_655
Zn9 Zn7 Au8 69.8(2) 18 14_655
Au5 Zn7 Zn8 66.53(16) 1_556 14_655
Zn5 Zn7 Zn8 66.53(16) 1_556 14_655
Zn9 Zn7 Zn8 144.6(4) 15 14_655
Zn9 Zn7 Zn8 69.8(2) 18 14_655
Au8 Zn7 Zn8 0.00(15) 14_655 14_655
Au5 Zn7 Au8 66.53(16) 1_556 15
Zn5 Zn7 Au8 66.53(16) 1_556 15
Zn9 Zn7 Au8 69.8(2) 15 15
Zn9 Zn7 Au8 144.6(4) 18 15
Au8 Zn7 Au8 119.8(3) 14_655 15
Zn8 Zn7 Au8 119.8(3) 14_655 15
Au5 Zn7 Zn8 66.53(16) 1_556 15
Zn5 Zn7 Zn8 66.53(16) 1_556 15
Zn9 Zn7 Zn8 69.8(2) 15 15
Zn9 Zn7 Zn8 144.6(4) 18 15
Au8 Zn7 Zn8 119.8(3) 14_655 15
Zn8 Zn7 Zn8 119.8(3) 14_655 15
Au8 Zn7 Zn8 0.0(3) 15 15
Au5 Zn7 Zn3 58.04(18) 1_556 7
Zn5 Zn7 Zn3 58.04(18) 1_556 7
Zn9 Zn7 Zn3 129.9(3) 15 7
Zn9 Zn7 Zn3 129.9(3) 18 7
Au8 Zn7 Zn3 62.03(14) 14_655 7
Zn8 Zn7 Zn3 62.03(14) 14_655 7
Au8 Zn7 Zn3 62.03(14) 15 7
Zn8 Zn7 Zn3 62.03(14) 15 7
Au5 Zn7 Au3 58.04(18) 1_556 7
Zn5 Zn7 Au3 58.04(18) 1_556 7
Zn9 Zn7 Au3 129.9(3) 15 7
Zn9 Zn7 Au3 129.9(3) 18 7
Au8 Zn7 Au3 62.03(14) 14_655 7
Zn8 Zn7 Au3 62.03(14) 14_655 7
Au8 Zn7 Au3 62.03(14) 15 7
Zn8 Zn7 Au3 62.03(14) 15 7
Zn3 Zn7 Au3 0.00(18) 7 7
Au5 Zn7 Au4 144.0(3) 1_556 .
Zn5 Zn7 Au4 144.0(3) 1_556 .
Zn9 Zn7 Au4 63.0(3) 15 .
Zn9 Zn7 Au4 63.0(3) 18 .
Au8 Zn7 Au4 120.07(15) 14_655 .
Zn8 Zn7 Au4 120.07(15) 14_655 .
Au8 Zn7 Au4 120.07(15) 15 .
Zn8 Zn7 Au4 120.07(15) 15 .
Zn3 Zn7 Au4 157.9(3) 7 .
Au3 Zn7 Au4 157.9(3) 7 .
Au5 Zn7 Au6 126.58(13) 1_556 15_554
Zn5 Zn7 Au6 126.58(13) 1_556 15_554
Zn9 Zn7 Au6 56.90(17) 15 15_554
Zn9 Zn7 Au6 122.1(3) 18 15_554
Au8 Zn7 Au6 158.4(3) 14_655 15_554
Zn8 Zn7 Au6 158.4(3) 14_655 15_554
Au8 Zn7 Au6 62.61(11) 15 15_554
Zn8 Zn7 Au6 62.61(11) 15 15_554
Zn3 Zn7 Au6 107.96(19) 7 15_554
Au3 Zn7 Au6 107.96(19) 7 15_554
Au4 Zn7 Au6 61.49(13) . 15_554
Au4 Zn8 Zn5 68.13(17) . .
Au4 Zn8 Zn2 71.08(18) . .
Zn5 Zn8 Zn2 139.2(2) . .
Au4 Zn8 Au7 144.12(18) . 8_554
Zn5 Zn8 Au7 107.50(17) . 8_554
Zn2 Zn8 Au7 105.3(2) . 8_554
Au4 Zn8 Zn7 144.12(18) . 8_554
Zn5 Zn8 Zn7 107.50(17) . 8_554
Zn2 Zn8 Zn7 105.3(2) . 8_554
Au7 Zn8 Zn7 0.00(9) 8_554 8_554
Au4 Zn8 Au7 144.12(18) . 9_564
Zn5 Zn8 Au7 107.50(17) . 9_564
Zn2 Zn8 Au7 105.3(2) . 9_564
Au7 Zn8 Au7 71.8(4) 8_554 9_564
Zn7 Zn8 Au7 71.8(4) 8_554 9_564
Au4 Zn8 Zn7 144.12(18) . 9_564
Zn5 Zn8 Zn7 107.50(17) . 9_564
Zn2 Zn8 Zn7 105.3(2) . 9_564
Au7 Zn8 Zn7 71.8(4) 8_554 9_564
Zn7 Zn8 Zn7 71.8(4) 8_554 9_564
Au7 Zn8 Zn7 0.0(4) 9_564 9_564
Au4 Zn8 Au3 128.0(3) . 13_554
Zn5 Zn8 Au3 163.8(2) . 13_554
Zn2 Zn8 Au3 57.0(2) . 13_554
Au7 Zn8 Au3 60.11(16) 8_554 13_554
Zn7 Zn8 Au3 60.11(16) 8_554 13_554
Au7 Zn8 Au3 60.11(16) 9_564 13_554
Zn7 Zn8 Au3 60.11(16) 9_564 13_554
Au4 Zn8 Zn3 128.0(3) . 13_554
Zn5 Zn8 Zn3 163.8(2) . 13_554
Zn2 Zn8 Zn3 57.0(2) . 13_554
Au7 Zn8 Zn3 60.11(16) 8_554 13_554
Zn7 Zn8 Zn3 60.11(16) 8_554 13_554
Au7 Zn8 Zn3 60.11(16) 9_564 13_554
Zn7 Zn8 Zn3 60.11(16) 9_564 13_554
Au3 Zn8 Zn3 0.0 13_554 13_554
Au4 Zn8 Zn9 57.13(15) . 11
Zn5 Zn8 Zn9 75.6(2) . 11
Zn2 Zn8 Zn9 82.6(3) . 11
Au7 Zn8 Zn9 158.6(3) 8_554 11
Zn7 Zn8 Zn9 158.6(3) 8_554 11
Au7 Zn8 Zn9 87.0(2) 9_564 11
Zn7 Zn8 Zn9 87.0(2) 9_564 11
Au3 Zn8 Zn9 112.0(2) 13_554 11
Zn3 Zn8 Zn9 112.0(2) 13_554 11
Au4 Zn9 Au6 154.3(2) 15_554 1_554
Au4 Zn9 Au7 139.0(4) 15_554 8_554
Au6 Zn9 Au7 65.3(2) 1_554 8_554
Au4 Zn9 Zn7 139.0(4) 15_554 8_554
Au6 Zn9 Zn7 65.3(2) 1_554 8_554
Au7 Zn9 Zn7 0.0(3) 8_554 8_554
Au4 Zn9 Au6 65.65(17) 15_554 8_554
Au6 Zn9 Au6 138.8(3) 1_554 8_554
Au7 Zn9 Au6 73.6(2) 8_554 8_554
Zn7 Zn9 Au6 73.6(2) 8_554 8_554
Au4 Zn9 Zn2 66.0(2) 15_554 8_554
Au6 Zn9 Zn2 128.5(4) 1_554 8_554
Au7 Zn9 Zn2 96.9(2) 8_554 8_554
Zn7 Zn9 Zn2 96.9(2) 8_554 8_554
Au6 Zn9 Zn2 58.45(18) 8_554 8_554
Au4 Zn9 Au2 66.0(2) 15_554 8_554
Au6 Zn9 Au2 128.5(4) 1_554 8_554
Au7 Zn9 Au2 96.9(2) 8_554 8_554
Zn7 Zn9 Au2 96.9(2) 8_554 8_554
Au6 Zn9 Au2 58.45(18) 8_554 8_554
Zn2 Zn9 Au2 0.0(5) 8_554 8_554
Au4 Zn9 Zn9 64.0(3) 15_554 8
Au6 Zn9 Zn9 118.0(4) 1_554 8
Au7 Zn9 Zn9 90.6(3) 8_554 8
Zn7 Zn9 Zn9 90.6(3) 8_554 8
Au6 Zn9 Zn9 57.4(2) 8_554 8
Zn2 Zn9 Zn9 109.6(4) 8_554 8
Au2 Zn9 Zn9 109.6(4) 8_554 8
Au4 Zn9 Zn9 106.4(4) 15_554 15_554
Au6 Zn9 Zn9 60.4(3) 1_554 15_554
Au7 Zn9 Zn9 108.5(4) 8_554 15_554
Zn7 Zn9 Zn9 108.5(4) 8_554 15_554
Au6 Zn9 Zn9 142.1(4) 8_554 15_554
Zn2 Zn9 Zn9 84.1(3) 8_554 15_554
Au2 Zn9 Zn9 84.1(3) 8_554 15_554
Zn9 Zn9 Zn9 155.3(3) 8 15_554
Au4 Zn9 Zn5 99.4(2) 15_554 .
Au6 Zn9 Zn5 59.58(15) 1_554 .
Au7 Zn9 Zn5 104.3(3) 8_554 .
Zn7 Zn9 Zn5 104.3(3) 8_554 .
Au6 Zn9 Zn5 132.0(5) 8_554 .
Zn2 Zn9 Zn5 158.4(3) 8_554 .
Au2 Zn9 Zn5 158.4(3) 8_554 .
Zn9 Zn9 Zn5 74.9(4) 8 .
Zn9 Zn9 Zn5 85.1(3) 15_554 .
Au4 Zn9 Au4 129.8(4) 15_554 8_554
Au6 Zn9 Au4 63.4(2) 1_554 8_554
Au7 Zn9 Au4 60.76(19) 8_554 8_554
Zn7 Zn9 Au4 60.76(19) 8_554 8_554
Au6 Zn9 Au4 99.75(18) 8_554 8_554
Zn2 Zn9 Au4 65.8(2) 8_554 8_554
Au2 Zn9 Au4 65.8(2) 8_554 8_554
Zn9 Zn9 Au4 148.8(2) 8 8_554
Zn9 Zn9 Au4 55.3(2) 15_554 8_554
Zn5 Zn9 Au4 121.4(3) . 8_554

loop_
_geom_bond_atom_site_label_1
_geom_bond_atom_site_label_2
_geom_bond_distance
_geom_bond_site_symmetry_2
Zn1 Au2 2.689(17) 7_444
Zn1 Zn2 2.689(17) 7_444
Zn1 Au2 2.689(17) 9_454
Zn1 Zn2 2.689(17) 9_454
Zn1 Zn2 2.689(17) 8_554
Zn1 Au2 2.689(17) 8_554
Zn1 Au6 2.773(7) 8_554
Zn1 Au6 2.773(7) 9_454
Zn1 Au6 2.773(7) 7_444
Zn1 Au4 2.791(4) 13_444
Zn1 Au4 2.791(4) 14_544
Zn1 Au4 2.791(4) 15_554
Zn2 Au3 2.654(7) 13_554
Zn2 Zn3 2.654(7) 13_554
Zn2 Au6 2.680(7) .
Zn2 Zn1 2.689(17) 13
Zn2 Zn8 2.708(7) .
Zn2 Au5 2.713(5) 8
Zn2 Zn5 2.713(5) 8
Zn2 Au5 2.713(5) 9_565
Zn2 Zn5 2.713(5) 9_565
Zn2 Zn9 2.751(9) 18
Zn2 Zn9 2.751(9) 15
Zn3 Au5 2.643(6) 13_445
Zn3 Zn5 2.643(6) 13_445
Zn3 Au5 2.643(6) 15
Zn3 Zn5 2.643(6) 15
Zn3 Au5 2.643(6) 14_545
Zn3 Zn5 2.643(6) 14_545
Zn3 Zn2 2.654(7) 7_445
Zn3 Au2 2.654(7) 7_445
Zn3 Au2 2.654(7) 8
Zn3 Zn2 2.654(7) 8
Zn3 Zn2 2.654(7) 9_455
Zn3 Au2 2.654(7) 9_455
Au4 Zn8 2.542(4) .
Au4 Zn9 2.625(7) 8
Au4 Zn9 2.625(7) 11
Au4 Zn1 2.791(4) 7
Au4 Zn7 2.811(6) .
Au4 Zn9 2.870(9) 18
Au4 Zn9 2.870(9) 15
Au4 Au6 2.909(2) 14_654
Au4 Au6 2.909(2) 15_554
Zn5 Au7 2.643(9) 1_554
Zn5 Zn7 2.643(9) 1_554
Zn5 Au3 2.643(6) 7_554
Zn5 Zn3 2.643(6) 7_554
Zn5 Zn8 2.674(6) .
Zn5 Zn2 2.713(5) 14_654
Zn5 Au2 2.713(5) 14_654
Zn5 Au2 2.713(5) 15_554
Zn5 Zn2 2.713(5) 15_554
Zn5 Au6 2.735(6) 1_554
Zn5 Zn9 2.842(7) 4_665
Au6 Zn9 2.653(7) 4_666
Au6 Zn9 2.653(7) 1_556
Au6 Au5 2.735(6) 1_556
Au6 Zn5 2.735(6) 1_556
Au6 Zn9 2.738(8) 15
Au6 Zn9 2.738(8) 18
Au6 Zn1 2.773(7) 13
Au6 Au7 2.878(5) 9_565
Au6 Zn7 2.878(5) 9_565
Au6 Zn7 2.878(5) 8
Zn7 Au5 2.643(9) 1_556
Zn7 Zn5 2.643(9) 1_556
Zn7 Zn9 2.679(9) 15
Zn7 Zn9 2.679(9) 18
Zn7 Au8 2.733(4) 14_655
Zn7 Zn8 2.733(4) 14_655
Zn7 Au8 2.733(4) 15
Zn7 Zn8 2.733(4) 15
Zn7 Zn3 2.799(7) 7
Zn7 Au3 2.799(7) 7
Zn7 Au6 2.878(5) 15_554
Zn8 Au7 2.733(4) 8_554
Zn8 Zn7 2.733(4) 8_554
Zn8 Au7 2.733(4) 9_564
Zn8 Zn7 2.733(4) 9_564
Zn8 Au3 2.851(5) 13_554
Zn8 Zn3 2.851(5) 13_554
Zn8 Zn9 2.906(6) 11
Zn9 Au4 2.625(7) 15_554
Zn9 Au6 2.653(7) 1_554
Zn9 Au7 2.679(9) 8_554
Zn9 Zn7 2.679(9) 8_554
Zn9 Au6 2.738(8) 8_554
Zn9 Zn2 2.751(9) 8_554
Zn9 Au2 2.751(9) 8_554
Zn9 Zn9 2.787(2) 8
Zn9 Zn9 2.787(2) 15_554
Zn9 Au4 2.870(9) 8_554
